data_7011823
loop_
_publ_author_name
'Adams, Harry'
'Guio, Laurence V. Y.'
'Morris, Michael J.'
'Spey, Sharon E.'

_publ_section_title
;
 Alkyne scission in cobalt--molybdenum clusters: synthesis and
 structures of hexa- and heptanuclear alkylidyne clusters with unusual
 architectures
;
_journal_issue 14
_journal_name_full 'Journal of the Chemical Society, Dalton Transactions'
_journal_page_first 2907
_journal_paper_doi 10.1039/b204326m
_journal_year 2002
_chemical_formula_sum 'C17 H10 Co2 Mo O10'
_chemical_formula_weight 588.05
_chemical_name_systematic
; 
? 
;
_space_group_IT_number 2
_symmetry_cell_setting triclinic
_symmetry_space_group_name_Hall '-P 1'
_symmetry_space_group_name_H-M 'P -1'
_atom_sites_solution_hydrogens geom
_atom_sites_solution_primary direct
_atom_sites_solution_secondary difmap
_audit_creation_method SHELXL-97
_cell_angle_alpha 96.5350(10)
_cell_angle_beta 96.7060(10)
_cell_angle_gamma 115.9990(10)
_cell_formula_units_Z 2
_cell_length_a 7.9324(5)
_cell_length_b 9.0316(5)
_cell_length_c 15.5819(9)
_cell_measurement_reflns_used 44
_cell_measurement_temperature 150(2)
_cell_volume 979.32(10)
_computing_cell_refinement 'Bruker SMART'
_computing_data_collection 'Bruker SMART'
_computing_data_reduction 'Bruker SHELXTL'
_computing_molecular_graphics 'Bruker SHELXTL'
_computing_publication_material 'Bruker SHELXTL'
_computing_structure_refinement 'SHELXL-97 (Sheldrick, 1997)'
_computing_structure_solution 'SHELXS-97 (Sheldrick, 1990)'
_diffrn_ambient_temperature 150(2)
_diffrn_measured_fraction_theta_full 0.918
_diffrn_measured_fraction_theta_max 0.918
_diffrn_measurement_device_type 'CCD area detector'
_diffrn_measurement_method 'phi and omega scans'
_diffrn_radiation_monochromator graphite
_diffrn_radiation_source 'fine-focus sealed tube'
_diffrn_radiation_type MoK\a
_diffrn_radiation_wavelength 0.71073
_diffrn_reflns_av_R_equivalents 0.0471
_diffrn_reflns_av_sigmaI/netI 0.0390
_diffrn_reflns_limit_h_max 10
_diffrn_reflns_limit_h_min -6
_diffrn_reflns_limit_k_max 11
_diffrn_reflns_limit_k_min -11
_diffrn_reflns_limit_l_max 19
_diffrn_reflns_limit_l_min -20
_diffrn_reflns_number 7667
_diffrn_reflns_theta_full 28.27
_diffrn_reflns_theta_max 28.27
_diffrn_reflns_theta_min 1.34
_exptl_absorpt_coefficient_mu 2.358
_exptl_absorpt_correction_T_max 0.5191
_exptl_absorpt_correction_T_min 0.4167
_exptl_absorpt_correction_type empirical
_exptl_crystal_colour BLACK
_exptl_crystal_density_diffrn 1.994
_exptl_crystal_density_method 'not measured'
_exptl_crystal_description BLOCK
_exptl_crystal_F_000 576
_exptl_crystal_size_max 0.45
_exptl_crystal_size_mid 0.32
_exptl_crystal_size_min 0.32
_refine_diff_density_max 0.892
_refine_diff_density_min -1.246
_refine_diff_density_rms 0.118
_refine_ls_extinction_method none
_refine_ls_goodness_of_fit_ref 0.897
_refine_ls_hydrogen_treatment mixed
_refine_ls_matrix_type full
_refine_ls_number_parameters 271
_refine_ls_number_reflns 4448
_refine_ls_number_restraints 0
_refine_ls_restrained_S_all 0.897
_refine_ls_R_factor_all 0.0345
_refine_ls_R_factor_gt 0.0329
_refine_ls_shift/su_max 0.001
_refine_ls_shift/su_mean 0.000
_refine_ls_structure_factor_coef Fsqd
_refine_ls_weighting_details 'calc w=1/[\s^2^(Fo^2^)+(0.0693P)^2^+1.1789P] where P=(Fo^2^+2Fc^2^)/3'
_refine_ls_weighting_scheme calc
_refine_ls_wR_factor_gt 0.0900
_refine_ls_wR_factor_ref 0.0919
_reflns_number_gt 4181
_reflns_number_total 4448
_reflns_threshold_expression >2sigma(I)
_cod_data_source_file b204326m.txt
_cod_data_source_block ims68m
_cod_depositor_comments
;
The following automatic conversions were performed:
'_symmetry_cell_setting' value 'Triclinic' changed to 'triclinic'
according to '/home/saulius/struct/CIF-dictionaries/cif_core.dic'
dictionary named 'cif_core.dic' version 2.4.1 from
2010-06-29.

'_exptl_absorpt_correction_type' value 'EMPIRICAL' changed to
'empirical' according to
'/home/saulius/struct/CIF-dictionaries/cif_core.dic' dictionary named
'cif_core.dic' version 2.4.1 from 2010-06-29.

Automatic conversion script
Id: cif_fix_enum 1527 2010-12-29 10:47:43Z saulius 
;
_cod_original_sg_symbol_H-M P-1
_cod_database_code 7011823

loop_
_symmetry_equiv_pos_as_xyz
'x, y, z'
'-x, -y, -z'

loop_
_atom_site_label
_atom_site_type_symbol
_atom_site_fract_x
_atom_site_fract_y
_atom_site_fract_z
_atom_site_U_iso_or_equiv
_atom_site_adp_type
_atom_site_occupancy
_atom_site_symmetry_multiplicity
_atom_site_calc_flag
_atom_site_refinement_flags
_atom_site_disorder_assembly
_atom_site_disorder_group
Co1 Co -0.39522(5) -0.15212(4) -0.17708(2) 0.01720(10) Uani 1 1 d . . .
Co2 Co -0.15388(5) -0.25687(4) -0.15064(2) 0.01789(10) Uani 1 1 d . . .
Mo1 Mo -0.43937(3) -0.42461(2) -0.287985(13) 0.01727(8) Uani 1 1 d . . .
O1 O -0.5611(4) -0.2914(3) -0.44907(14) 0.0380(5) Uani 1 1 d . . .
O2 O -0.1363(3) -0.4272(3) -0.40027(16) 0.0432(6) Uani 1 1 d . . .
O3 O -0.0051(4) -0.4909(3) -0.20258(18) 0.0467(6) Uani 1 1 d . . .
O4 O 0.2166(3) 0.0374(3) -0.08655(16) 0.0433(6) Uani 1 1 d . . .
O5 O -0.2931(4) -0.3906(3) 0.00533(15) 0.0390(5) Uani 1 1 d . . .
O6 O -0.1431(4) 0.2040(3) -0.10225(17) 0.0443(6) Uani 1 1 d . . .
O7 O -0.6202(3) -0.2679(3) -0.03836(15) 0.0371(5) Uani 1 1 d . . .
O8 O -0.6959(3) -0.1213(3) -0.28995(15) 0.0382(5) Uani 1 1 d . . .
O9 O -0.2757(3) 0.0963(3) -0.34064(14) 0.0349(5) Uani 1 1 d . . .
O10 O -0.1352(3) 0.0112(3) -0.43802(12) 0.0262(4) Uani 1 1 d . . .
C1 C -0.5158(4) -0.3345(3) -0.38807(18) 0.0247(5) Uani 1 1 d . . .
C2 C -0.2450(4) -0.4259(3) -0.35802(18) 0.0268(5) Uani 1 1 d . . .
C3 C -0.0649(4) -0.3998(4) -0.18327(19) 0.0277(5) Uani 1 1 d . . .
C4 C 0.0698(4) -0.0727(3) -0.10885(17) 0.0256(5) Uani 1 1 d . . .
C5 C -0.2427(4) -0.3397(3) -0.05516(18) 0.0252(5) Uani 1 1 d . . .
C6 C -0.2409(4) 0.0659(4) -0.12997(18) 0.0269(5) Uani 1 1 d . . .
C7 C -0.5332(4) -0.2288(3) -0.09164(17) 0.0234(5) Uani 1 1 d . . .
C8 C -0.5777(4) -0.1332(4) -0.24711(18) 0.0252(5) Uani 1 1 d . . .
C9 C -0.5503(4) -0.6619(3) -0.2167(2) 0.0297(6) Uani 1 1 d . . .
H9A H -0.4811 -0.6735 -0.1620 0.036 Uiso 1 1 calc R . .
C10 C -0.6888(4) -0.6022(3) -0.22058(18) 0.0251(5) Uani 1 1 d . . .
H10A H -0.7348 -0.5653 -0.1692 0.030 Uiso 1 1 calc R . .
C11 C -0.7605(4) -0.6154(3) -0.31037(19) 0.0264(5) Uani 1 1 d . . .
H11A H -0.8694 -0.5939 -0.3330 0.032 Uiso 1 1 calc R . .
C12 C -0.6663(4) -0.6844(3) -0.3630(2) 0.0299(6) Uani 1 1 d . . .
H12A H -0.6999 -0.7219 -0.4283 0.036 Uiso 1 1 calc R . .
C13 C -0.5355(4) -0.7120(3) -0.3041(2) 0.0333(7) Uani 1 1 d . . .
H13A H -0.4580 -0.7690 -0.3215 0.040 Uiso 1 1 calc R . .
C14 C -0.2259(3) -0.1737(3) -0.25068(16) 0.0173(4) Uani 1 1 d . . .
C15 C -0.0875(4) -0.0417(3) -0.29444(16) 0.0212(5) Uani 1 1 d . . .
H15A H -0.0181 -0.0911 -0.3264 0.025 Uiso 1 1 calc R . .
H15B H 0.0076 0.0520 -0.2481 0.025 Uiso 1 1 calc R . .
C16 C -0.1796(4) 0.0286(3) -0.35838(16) 0.0199(5) Uani 1 1 d . . .
C17 C -0.2039(5) 0.0867(4) -0.50192(19) 0.0332(6) Uani 1 1 d . . .
H17D H -0.1647 0.0676 -0.5578 0.050 Uiso 1 1 calc R . .
H17A H -0.1498 0.2075 -0.4802 0.050 Uiso 1 1 calc R . .
H17B H -0.3435 0.0361 -0.5109 0.050 Uiso 1 1 calc R . .

loop_
_atom_site_aniso_label
_atom_site_aniso_U_11
_atom_site_aniso_U_22
_atom_site_aniso_U_33
_atom_site_aniso_U_23
_atom_site_aniso_U_13
_atom_site_aniso_U_12
Co1 0.01790(18) 0.01868(17) 0.01977(17) 0.00325(12) 0.00482(13) 0.01234(14)
Co2 0.01736(18) 0.02070(17) 0.01999(17) 0.00520(13) 0.00338(13) 0.01229(14)
Mo1 0.01606(13) 0.01728(12) 0.02115(12) 0.00162(8) 0.00365(8) 0.01042(9)
O1 0.0438(13) 0.0380(12) 0.0295(10) 0.0065(9) -0.0040(9) 0.0188(11)
O2 0.0334(12) 0.0504(14) 0.0437(12) -0.0059(11) 0.0173(10) 0.0184(11)
O3 0.0505(15) 0.0518(15) 0.0577(15) 0.0039(12) 0.0083(12) 0.0429(13)
O4 0.0299(12) 0.0383(12) 0.0453(13) 0.0010(10) -0.0033(10) 0.0052(10)
O5 0.0415(13) 0.0463(13) 0.0342(11) 0.0205(10) 0.0131(10) 0.0200(11)
O6 0.0451(14) 0.0245(11) 0.0520(14) -0.0057(10) 0.0078(11) 0.0092(10)
O7 0.0399(13) 0.0448(13) 0.0354(11) 0.0137(10) 0.0196(10) 0.0227(11)
O8 0.0345(12) 0.0561(14) 0.0392(11) 0.0142(10) 0.0050(9) 0.0333(11)
O9 0.0484(13) 0.0449(12) 0.0366(11) 0.0178(9) 0.0206(10) 0.0384(12)
O10 0.0303(10) 0.0389(11) 0.0236(9) 0.0130(8) 0.0101(8) 0.0254(9)
C1 0.0235(13) 0.0224(12) 0.0269(12) 0.0004(10) 0.0028(10) 0.0108(10)
C2 0.0215(13) 0.0257(12) 0.0281(12) -0.0038(10) 0.0024(10) 0.0088(10)
C3 0.0259(14) 0.0329(14) 0.0308(13) 0.0076(11) 0.0045(11) 0.0191(12)
C4 0.0247(13) 0.0277(13) 0.0248(12) 0.0038(10) 0.0001(10) 0.0136(11)
C5 0.0237(13) 0.0280(13) 0.0269(12) 0.0080(10) 0.0026(10) 0.0143(11)
C6 0.0294(14) 0.0282(13) 0.0282(13) 0.0029(10) 0.0073(11) 0.0179(12)
C7 0.0224(12) 0.0250(12) 0.0272(12) 0.0039(10) 0.0054(10) 0.0148(10)
C8 0.0258(14) 0.0301(13) 0.0266(12) 0.0050(10) 0.0082(10) 0.0183(11)
C9 0.0260(14) 0.0196(12) 0.0446(16) 0.0113(11) 0.0036(12) 0.0109(11)
C10 0.0221(13) 0.0202(11) 0.0327(13) 0.0046(10) 0.0080(10) 0.0087(10)
C11 0.0200(13) 0.0236(12) 0.0340(14) 0.0012(10) 0.0042(10) 0.0099(10)
C12 0.0280(14) 0.0221(12) 0.0333(14) -0.0054(10) 0.0059(11) 0.0082(11)
C13 0.0271(14) 0.0189(12) 0.0584(19) 0.0033(12) 0.0141(13) 0.0141(11)
C14 0.0169(11) 0.0191(11) 0.0200(10) 0.0045(9) 0.0042(9) 0.0114(9)
C15 0.0206(12) 0.0234(12) 0.0242(11) 0.0080(9) 0.0066(9) 0.0128(10)
C16 0.0190(12) 0.0198(11) 0.0241(11) 0.0066(9) 0.0067(9) 0.0105(10)
C17 0.0388(17) 0.0497(18) 0.0268(13) 0.0188(13) 0.0093(12) 0.0307(15)

loop_
_atom_type_symbol
_atom_type_description
_atom_type_scat_dispersion_real
_atom_type_scat_dispersion_imag
_atom_type_scat_source
C C 0.0033 0.0016 'International Tables Vol C Tables 4.2.6.8 and 6.1.1.4'
H H 0.0000 0.0000 'International Tables Vol C Tables 4.2.6.8 and 6.1.1.4'
O O 0.0106 0.0060 'International Tables Vol C Tables 4.2.6.8 and 6.1.1.4'
Co Co 0.3494 0.9721 'International Tables Vol C Tables 4.2.6.8 and 6.1.1.4'
Mo Mo -1.6832 0.6857 'International Tables Vol C Tables 4.2.6.8 and 6.1.1.4'

loop_
_geom_angle_atom_site_label_1
_geom_angle_atom_site_label_2
_geom_angle_atom_site_label_3
_geom_angle
_geom_angle_site_symmetry_1
_geom_angle_site_symmetry_3
_geom_angle_publ_flag
C8 Co1 C6 100.14(13) . . ?
C8 Co1 C7 96.50(12) . . ?
C6 Co1 C7 103.10(12) . . ?
C8 Co1 C14 106.46(11) . . ?
C6 Co1 C14 95.18(11) . . ?
C7 Co1 C14 147.57(11) . . ?
C8 Co1 Co2 151.85(8) . . ?
C6 Co1 Co2 97.61(9) . . ?
C7 Co1 Co2 100.54(8) . . ?
C14 Co1 Co2 50.01(7) . . ?
C8 Co1 Mo1 92.03(9) . . ?
C6 Co1 Mo1 146.08(9) . . ?
C7 Co1 Mo1 106.84(8) . . ?
C14 Co1 Mo1 50.91(7) . . ?
Co2 Co1 Mo1 61.670(11) . . ?
C3 Co2 C4 98.86(13) . . ?
C3 Co2 C5 97.90(13) . . ?
C4 Co2 C5 106.17(12) . . ?
C3 Co2 C14 110.88(11) . . ?
C4 Co2 C14 95.62(11) . . ?
C5 Co2 C14 140.63(11) . . ?
C3 Co2 Co1 149.66(10) . . ?
C4 Co2 Co1 105.43(9) . . ?
C5 Co2 Co1 92.59(9) . . ?
C14 Co2 Co1 49.48(7) . . ?
C3 Co2 Mo1 86.71(9) . . ?
C4 Co2 Mo1 145.76(9) . . ?
C5 Co2 Mo1 106.45(9) . . ?
C14 Co2 Mo1 51.54(7) . . ?
Co1 Co2 Mo1 62.993(12) . . ?
C1 Mo1 C2 82.65(11) . . ?
C1 Mo1 C14 81.69(10) . . ?
C2 Mo1 C14 78.74(10) . . ?
C1 Mo1 C12 86.19(11) . . ?
C2 Mo1 C12 92.61(11) . . ?
C14 Mo1 C12 165.88(10) . . ?
C1 Mo1 C11 85.35(11) . . ?
C2 Mo1 C11 128.04(10) . . ?
C14 Mo1 C11 148.34(9) . . ?
C12 Mo1 C11 36.12(9) . . ?
C1 Mo1 C13 119.23(12) . . ?
C2 Mo1 C13 83.77(11) . . ?
C14 Mo1 C13 150.75(10) . . ?
C12 Mo1 C13 35.86(12) . . ?
C11 Mo1 C13 59.27(10) . . ?
C1 Mo1 C10 116.72(11) . . ?
C2 Mo1 C10 142.00(11) . . ?
C14 Mo1 C10 133.48(9) . . ?
C12 Mo1 C10 59.10(10) . . ?
C11 Mo1 C10 35.07(10) . . ?
C13 Mo1 C10 58.34(10) . . ?
C1 Mo1 C9 142.25(11) . . ?
C2 Mo1 C9 110.59(11) . . ?
C14 Mo1 C9 134.59(10) . . ?
C12 Mo1 C9 58.89(11) . . ?
C11 Mo1 C9 58.30(10) . . ?
C13 Mo1 C9 34.96(11) . . ?
C10 Mo1 C9 34.57(9) . . ?
C1 Mo1 Co2 127.68(8) . . ?
C2 Mo1 Co2 87.63(8) . . ?
C14 Mo1 Co2 46.02(7) . . ?
C12 Mo1 Co2 145.74(8) . . ?
C11 Mo1 Co2 136.78(7) . . ?
C13 Mo1 Co2 110.48(9) . . ?
C10 Mo1 Co2 102.07(7) . . ?
C9 Mo1 Co2 89.04(8) . . ?
C1 Mo1 Co1 89.07(7) . . ?
C2 Mo1 Co1 123.78(8) . . ?
C14 Mo1 Co1 45.05(6) . . ?
C12 Mo1 Co1 142.35(7) . . ?
C11 Mo1 Co1 106.28(7) . . ?
C13 Mo1 Co1 144.29(8) . . ?
C10 Mo1 Co1 90.60(6) . . ?
C9 Mo1 Co1 109.36(8) . . ?
Co2 Mo1 Co1 55.337(11) . . ?
C16 O10 C17 115.4(2) . . ?
O1 C1 Mo1 175.7(2) . . ?
O2 C2 Mo1 178.2(3) . . ?
O3 C3 Co2 178.6(3) . . ?
O4 C4 Co2 174.7(3) . . ?
O5 C5 Co2 178.1(3) . . ?
O6 C6 Co1 178.4(3) . . ?
O7 C7 Co1 175.8(2) . . ?
O8 C8 Co1 178.3(2) . . ?
C10 C9 C13 108.2(3) . . ?
C10 C9 Mo1 72.37(15) . . ?
C13 C9 Mo1 70.35(16) . . ?
C11 C10 C9 108.1(2) . . ?
C11 C10 Mo1 70.07(15) . . ?
C9 C10 Mo1 73.06(16) . . ?
C10 C11 C12 108.3(2) . . ?
C10 C11 Mo1 74.85(16) . . ?
C12 C11 Mo1 71.17(16) . . ?
C13 C12 C11 107.2(3) . . ?
C13 C12 Mo1 73.40(16) . . ?
C11 C12 Mo1 72.71(15) . . ?
C9 C13 C12 108.2(2) . . ?
C9 C13 Mo1 74.69(16) . . ?
C12 C13 Mo1 70.74(15) . . ?
C15 C14 Co1 128.32(17) . . ?
C15 C14 Co2 125.16(18) . . ?
Co1 C14 Co2 80.51(9) . . ?
C15 C14 Mo1 137.14(17) . . ?
Co1 C14 Mo1 84.04(9) . . ?
Co2 C14 Mo1 82.44(9) . . ?
C14 C15 C16 114.8(2) . . ?
O9 C16 O10 123.2(2) . . ?
O9 C16 C15 125.4(2) . . ?
O10 C16 C15 111.3(2) . . ?

loop_
_geom_bond_atom_site_label_1
_geom_bond_atom_site_label_2
_geom_bond_distance
_geom_bond_site_symmetry_2
_geom_bond_publ_flag
Co1 C8 1.791(3) . ?
Co1 C6 1.806(3) . ?
Co1 C7 1.826(3) . ?
Co1 C14 1.923(2) . ?
Co1 Co2 2.4945(4) . ?
Co1 Mo1 2.7020(4) . ?
Co2 C3 1.777(3) . ?
Co2 C4 1.799(3) . ?
Co2 C5 1.818(3) . ?
Co2 C14 1.938(2) . ?
Co2 Mo1 2.6695(4) . ?
Mo1 C1 1.990(3) . ?
Mo1 C2 1.994(3) . ?
Mo1 C14 2.109(2) . ?
Mo1 C12 2.301(3) . ?
Mo1 C11 2.321(3) . ?
Mo1 C13 2.335(3) . ?
Mo1 C10 2.383(3) . ?
Mo1 C9 2.392(3) . ?
O1 C1 1.145(4) . ?
O2 C2 1.148(3) . ?
O3 C3 1.145(4) . ?
O4 C4 1.130(4) . ?
O5 C5 1.134(3) . ?
O6 C6 1.138(4) . ?
O7 C7 1.130(3) . ?
O8 C8 1.138(4) . ?
O9 C16 1.205(3) . ?
O10 C16 1.339(3) . ?
O10 C17 1.452(3) . ?
C9 C10 1.419(4) . ?
C9 C13 1.421(5) . ?
C10 C11 1.418(4) . ?
C11 C12 1.433(4) . ?
C12 C13 1.428(5) . ?
C14 C15 1.518(3) . ?
C15 C16 1.519(3) . ?

loop_
_geom_torsion_atom_site_label_1
_geom_torsion_atom_site_label_2
_geom_torsion_atom_site_label_3
_geom_torsion_atom_site_label_4
_geom_torsion
_geom_torsion_site_symmetry_1
_geom_torsion_site_symmetry_2
_geom_torsion_site_symmetry_3
_geom_torsion_site_symmetry_4
_geom_torsion_publ_flag
C8 Co1 Co2 C3 -19.4(3) . . . . ?
C6 Co1 Co2 C3 -148.2(2) . . . . ?
C7 Co1 Co2 C3 106.9(2) . . . . ?
C14 Co1 Co2 C3 -57.8(2) . . . . ?
Mo1 Co1 Co2 C3 3.30(19) . . . . ?
C8 Co1 Co2 C4 122.5(2) . . . . ?
C6 Co1 Co2 C4 -6.25(13) . . . . ?
C7 Co1 Co2 C4 -111.17(12) . . . . ?
C14 Co1 Co2 C4 84.14(13) . . . . ?
Mo1 Co1 Co2 C4 145.27(9) . . . . ?
C8 Co1 Co2 C5 -129.9(2) . . . . ?
C6 Co1 Co2 C5 101.31(13) . . . . ?
C7 Co1 Co2 C5 -3.60(12) . . . . ?
C14 Co1 Co2 C5 -168.30(13) . . . . ?
Mo1 Co1 Co2 C5 -107.16(9) . . . . ?
C8 Co1 Co2 C14 38.4(2) . . . . ?
C6 Co1 Co2 C14 -90.38(13) . . . . ?
C7 Co1 Co2 C14 164.70(13) . . . . ?
Mo1 Co1 Co2 C14 61.14(10) . . . . ?
C8 Co1 Co2 Mo1 -22.7(2) . . . . ?
C6 Co1 Co2 Mo1 -151.52(9) . . . . ?
C7 Co1 Co2 Mo1 103.56(9) . . . . ?
C14 Co1 Co2 Mo1 -61.14(9) . . . . ?
C3 Co2 Mo1 C1 -122.31(13) . . . . ?
C4 Co2 Mo1 C1 -21.38(19) . . . . ?
C5 Co2 Mo1 C1 140.42(13) . . . . ?
C14 Co2 Mo1 C1 -2.21(12) . . . . ?
Co1 Co2 Mo1 C1 56.02(10) . . . . ?
C3 Co2 Mo1 C2 -43.48(13) . . . . ?
C4 Co2 Mo1 C2 57.45(18) . . . . ?
C5 Co2 Mo1 C2 -140.75(12) . . . . ?
C14 Co2 Mo1 C2 76.61(12) . . . . ?
Co1 Co2 Mo1 C2 134.85(8) . . . . ?
C3 Co2 Mo1 C14 -120.10(13) . . . . ?
C4 Co2 Mo1 C14 -19.16(18) . . . . ?
C5 Co2 Mo1 C14 142.64(13) . . . . ?
Co1 Co2 Mo1 C14 58.24(9) . . . . ?
C3 Co2 Mo1 C12 47.66(16) . . . . ?
C4 Co2 Mo1 C12 148.6(2) . . . . ?
C5 Co2 Mo1 C12 -49.61(16) . . . . ?
C14 Co2 Mo1 C12 167.76(15) . . . . ?
Co1 Co2 Mo1 C12 -134.01(13) . . . . ?
C3 Co2 Mo1 C11 105.44(14) . . . . ?
C4 Co2 Mo1 C11 -153.63(18) . . . . ?
C5 Co2 Mo1 C11 8.17(14) . . . . ?
C14 Co2 Mo1 C11 -134.46(13) . . . . ?
Co1 Co2 Mo1 C11 -76.23(10) . . . . ?
C3 Co2 Mo1 C13 38.96(12) . . . . ?
C4 Co2 Mo1 C13 139.90(18) . . . . ?
C5 Co2 Mo1 C13 -58.30(12) . . . . ?
C14 Co2 Mo1 C13 159.06(12) . . . . ?
Co1 Co2 Mo1 C13 -142.70(8) . . . . ?
C3 Co2 Mo1 C10 99.42(11) . . . . ?
C4 Co2 Mo1 C10 -159.64(17) . . . . ?
C5 Co2 Mo1 C10 2.15(11) . . . . ?
C14 Co2 Mo1 C10 -140.48(11) . . . . ?
Co1 Co2 Mo1 C10 -82.24(7) . . . . ?
C3 Co2 Mo1 C9 67.17(12) . . . . ?
C4 Co2 Mo1 C9 168.11(17) . . . . ?
C5 Co2 Mo1 C9 -30.09(11) . . . . ?
C14 Co2 Mo1 C9 -172.73(11) . . . . ?
Co1 Co2 Mo1 C9 -114.49(7) . . . . ?
C3 Co2 Mo1 Co1 -178.33(10) . . . . ?
C4 Co2 Mo1 Co1 -77.40(16) . . . . ?
C5 Co2 Mo1 Co1 84.40(9) . . . . ?
C14 Co2 Mo1 Co1 -58.24(9) . . . . ?
C8 Co1 Mo1 C1 30.51(12) . . . . ?
C6 Co1 Mo1 C1 -81.11(18) . . . . ?
C7 Co1 Mo1 C1 127.94(12) . . . . ?
C14 Co1 Mo1 C1 -79.15(12) . . . . ?
Co2 Co1 Mo1 C1 -138.97(8) . . . . ?
C8 Co1 Mo1 C2 111.03(14) . . . . ?
C6 Co1 Mo1 C2 -0.6(2) . . . . ?
C7 Co1 Mo1 C2 -151.55(13) . . . . ?
C14 Co1 Mo1 C2 1.37(13) . . . . ?
Co2 Co1 Mo1 C2 -58.46(10) . . . . ?
C8 Co1 Mo1 C14 109.66(13) . . . . ?
C6 Co1 Mo1 C14 -1.96(18) . . . . ?
C7 Co1 Mo1 C14 -152.91(13) . . . . ?
Co2 Co1 Mo1 C14 -59.82(9) . . . . ?
C8 Co1 Mo1 C12 -52.02(16) . . . . ?
C6 Co1 Mo1 C12 -163.6(2) . . . . ?
C7 Co1 Mo1 C12 45.40(16) . . . . ?
C14 Co1 Mo1 C12 -161.69(16) . . . . ?
Co2 Co1 Mo1 C12 138.49(13) . . . . ?
C8 Co1 Mo1 C11 -54.37(12) . . . . ?
C6 Co1 Mo1 C11 -165.99(18) . . . . ?
C7 Co1 Mo1 C11 43.05(11) . . . . ?
C14 Co1 Mo1 C11 -164.04(12) . . . . ?
Co2 Co1 Mo1 C11 136.14(8) . . . . ?
C8 Co1 Mo1 C13 -113.99(16) . . . . ?
C6 Co1 Mo1 C13 134.4(2) . . . . ?
C7 Co1 Mo1 C13 -16.57(16) . . . . ?
C14 Co1 Mo1 C13 136.35(16) . . . . ?
Co2 Co1 Mo1 C13 76.52(13) . . . . ?
C8 Co1 Mo1 C10 -86.20(11) . . . . ?
C6 Co1 Mo1 C10 162.17(18) . . . . ?
C7 Co1 Mo1 C10 11.22(11) . . . . ?
C14 Co1 Mo1 C10 164.13(11) . . . . ?
Co2 Co1 Mo1 C10 104.31(7) . . . . ?
C8 Co1 Mo1 C9 -115.85(12) . . . . ?
C6 Co1 Mo1 C9 132.53(18) . . . . ?
C7 Co1 Mo1 C9 -18.43(11) . . . . ?
C14 Co1 Mo1 C9 134.49(12) . . . . ?
Co2 Co1 Mo1 C9 74.66(8) . . . . ?
C8 Co1 Mo1 Co2 169.49(9) . . . . ?
C6 Co1 Mo1 Co2 57.87(17) . . . . ?
C7 Co1 Mo1 Co2 -93.09(9) . . . . ?
C14 Co1 Mo1 Co2 59.82(9) . . . . ?
C2 Mo1 C1 O1 56(3) . . . . ?
C14 Mo1 C1 O1 136(3) . . . . ?
C12 Mo1 C1 O1 -37(3) . . . . ?
C11 Mo1 C1 O1 -73(3) . . . . ?
C13 Mo1 C1 O1 -22(3) . . . . ?
C10 Mo1 C1 O1 -89(3) . . . . ?
C9 Mo1 C1 O1 -58(3) . . . . ?
Co2 Mo1 C1 O1 137(3) . . . . ?
Co1 Mo1 C1 O1 -180(100) . . . . ?
C1 Mo1 C2 O2 -28(9) . . . . ?
C14 Mo1 C2 O2 -111(9) . . . . ?
C12 Mo1 C2 O2 58(9) . . . . ?
C11 Mo1 C2 O2 50(9) . . . . ?
C13 Mo1 C2 O2 92(9) . . . . ?
C10 Mo1 C2 O2 97(9) . . . . ?
C9 Mo1 C2 O2 115(9) . . . . ?
Co2 Mo1 C2 O2 -157(9) . . . . ?
Co1 Mo1 C2 O2 -112(9) . . . . ?
C4 Co2 C3 O3 50(12) . . . . ?
C5 Co2 C3 O3 -58(12) . . . . ?
C14 Co2 C3 O3 149(12) . . . . ?
Co1 Co2 C3 O3 -167(12) . . . . ?
Mo1 Co2 C3 O3 -164(12) . . . . ?
C3 Co2 C4 O4 23(3) . . . . ?
C5 Co2 C4 O4 124(3) . . . . ?
C14 Co2 C4 O4 -90(3) . . . . ?
Co1 Co2 C4 O4 -139(3) . . . . ?
Mo1 Co2 C4 O4 -75(3) . . . . ?
C3 Co2 C5 O5 58(8) . . . . ?
C4 Co2 C5 O5 -44(8) . . . . ?
C14 Co2 C5 O5 -165(8) . . . . ?
Co1 Co2 C5 O5 -150(8) . . . . ?
Mo1 Co2 C5 O5 147(8) . . . . ?
C8 Co1 C6 O6 -59(9) . . . . ?
C7 Co1 C6 O6 -159(9) . . . . ?
C14 Co1 C6 O6 48(9) . . . . ?
Co2 Co1 C6 O6 99(9) . . . . ?
Mo1 Co1 C6 O6 50(10) . . . . ?
C8 Co1 C7 O7 -56(4) . . . . ?
C6 Co1 C7 O7 46(4) . . . . ?
C14 Co1 C7 O7 169(3) . . . . ?
Co2 Co1 C7 O7 147(4) . . . . ?
Mo1 Co1 C7 O7 -150(4) . . . . ?
C6 Co1 C8 O8 -86(10) . . . . ?
C7 Co1 C8 O8 18(10) . . . . ?
C14 Co1 C8 O8 175(100) . . . . ?
Co2 Co1 C8 O8 145(9) . . . . ?
Mo1 Co1 C8 O8 125(10) . . . . ?
C1 Mo1 C9 C10 -54.6(3) . . . . ?
C2 Mo1 C9 C10 -159.76(17) . . . . ?
C14 Mo1 C9 C10 105.79(18) . . . . ?
C12 Mo1 C9 C10 -79.55(18) . . . . ?
C11 Mo1 C9 C10 -36.96(16) . . . . ?
C13 Mo1 C9 C10 -117.5(3) . . . . ?
Co2 Mo1 C9 C10 113.14(16) . . . . ?
Co1 Mo1 C9 C10 60.64(17) . . . . ?
C1 Mo1 C9 C13 62.9(2) . . . . ?
C2 Mo1 C9 C13 -42.3(2) . . . . ?
C14 Mo1 C9 C13 -136.74(17) . . . . ?
C12 Mo1 C9 C13 37.92(17) . . . . ?
C11 Mo1 C9 C13 80.51(18) . . . . ?
C10 Mo1 C9 C13 117.5(3) . . . . ?
Co2 Mo1 C9 C13 -129.39(16) . . . . ?
Co1 Mo1 C9 C13 178.11(15) . . . . ?
C13 C9 C10 C11 0.1(3) . . . . ?
Mo1 C9 C10 C11 61.69(19) . . . . ?
C13 C9 C10 Mo1 -61.59(19) . . . . ?
C1 Mo1 C10 C11 28.97(18) . . . . ?
C2 Mo1 C10 C11 -85.3(2) . . . . ?
C14 Mo1 C10 C11 133.70(16) . . . . ?
C12 Mo1 C10 C11 -38.19(16) . . . . ?
C13 Mo1 C10 C11 -80.41(18) . . . . ?
C9 Mo1 C10 C11 -117.1(2) . . . . ?
Co2 Mo1 C10 C11 172.82(14) . . . . ?
Co1 Mo1 C10 C11 118.23(15) . . . . ?
C1 Mo1 C10 C9 146.05(17) . . . . ?
C2 Mo1 C10 C9 31.7(3) . . . . ?
C14 Mo1 C10 C9 -109.21(18) . . . . ?
C12 Mo1 C10 C9 78.90(19) . . . . ?
C11 Mo1 C10 C9 117.1(2) . . . . ?
C13 Mo1 C10 C9 36.68(18) . . . . ?
Co2 Mo1 C10 C9 -70.09(17) . . . . ?
Co1 Mo1 C10 C9 -124.68(17) . . . . ?
C9 C10 C11 C12 0.2(3) . . . . ?
Mo1 C10 C11 C12 63.80(19) . . . . ?
C9 C10 C11 Mo1 -63.62(19) . . . . ?
C1 Mo1 C11 C10 -154.28(17) . . . . ?
C2 Mo1 C11 C10 128.82(17) . . . . ?
C14 Mo1 C11 C10 -88.4(2) . . . . ?
C12 Mo1 C11 C10 115.8(2) . . . . ?
C13 Mo1 C11 C10 77.53(18) . . . . ?
C9 Mo1 C11 C10 36.42(15) . . . . ?
Co2 Mo1 C11 C10 -10.3(2) . . . . ?
Co1 Mo1 C11 C10 -66.61(15) . . . . ?
C1 Mo1 C11 C12 89.89(18) . . . . ?
C2 Mo1 C11 C12 13.0(2) . . . . ?
C14 Mo1 C11 C12 155.80(19) . . . . ?
C13 Mo1 C11 C12 -38.29(18) . . . . ?
C10 Mo1 C11 C12 -115.8(2) . . . . ?
C9 Mo1 C11 C12 -79.40(19) . . . . ?
Co2 Mo1 C11 C12 -126.11(16) . . . . ?
Co1 Mo1 C11 C12 177.57(16) . . . . ?
C10 C11 C12 C13 -0.4(3) . . . . ?
Mo1 C11 C12 C13 65.8(2) . . . . ?
C10 C11 C12 Mo1 -66.2(2) . . . . ?
C1 Mo1 C12 C13 158.07(18) . . . . ?
C2 Mo1 C12 C13 75.62(18) . . . . ?
C14 Mo1 C12 C13 127.3(4) . . . . ?
C11 Mo1 C12 C13 -114.6(2) . . . . ?
C10 Mo1 C12 C13 -77.52(18) . . . . ?
C9 Mo1 C12 C13 -36.95(17) . . . . ?
Co2 Mo1 C12 C13 -14.0(2) . . . . ?
Co1 Mo1 C12 C13 -118.42(17) . . . . ?
C1 Mo1 C12 C11 -87.34(18) . . . . ?
C2 Mo1 C12 C11 -169.79(18) . . . . ?
C14 Mo1 C12 C11 -118.1(4) . . . . ?
C13 Mo1 C12 C11 114.6(2) . . . . ?
C10 Mo1 C12 C11 37.07(16) . . . . ?
C9 Mo1 C12 C11 77.64(18) . . . . ?
Co2 Mo1 C12 C11 100.60(19) . . . . ?
Co1 Mo1 C12 C11 -3.8(2) . . . . ?
C10 C9 C13 C12 -0.4(3) . . . . ?
Mo1 C9 C13 C12 -63.24(19) . . . . ?
C10 C9 C13 Mo1 62.88(19) . . . . ?
C11 C12 C13 C9 0.5(3) . . . . ?
Mo1 C12 C13 C9 65.8(2) . . . . ?
C11 C12 C13 Mo1 -65.35(19) . . . . ?
C1 Mo1 C13 C9 -141.36(17) . . . . ?
C2 Mo1 C13 C9 140.68(19) . . . . ?
C14 Mo1 C13 C9 87.3(2) . . . . ?
C12 Mo1 C13 C9 -116.1(2) . . . . ?
C11 Mo1 C13 C9 -77.50(17) . . . . ?
C10 Mo1 C13 C9 -36.26(16) . . . . ?
Co2 Mo1 C13 C9 55.57(17) . . . . ?
Co1 Mo1 C13 C9 -3.1(2) . . . . ?
C1 Mo1 C13 C12 -25.3(2) . . . . ?
C2 Mo1 C13 C12 -103.24(18) . . . . ?
C14 Mo1 C13 C12 -156.6(2) . . . . ?
C11 Mo1 C13 C12 38.57(16) . . . . ?
C10 Mo1 C13 C12 79.81(18) . . . . ?
C9 Mo1 C13 C12 116.1(2) . . . . ?
Co2 Mo1 C13 C12 171.65(14) . . . . ?
Co1 Mo1 C13 C12 113.01(18) . . . . ?
C8 Co1 C14 C15 70.1(2) . . . . ?
C6 Co1 C14 C15 -32.1(2) . . . . ?
C7 Co1 C14 C15 -156.7(2) . . . . ?
Co2 Co1 C14 C15 -127.7(3) . . . . ?
Mo1 Co1 C14 C15 149.0(3) . . . . ?
C8 Co1 C14 Co2 -162.21(10) . . . . ?
C6 Co1 C14 Co2 95.60(11) . . . . ?
C7 Co1 C14 Co2 -28.9(2) . . . . ?
Mo1 Co1 C14 Co2 -83.30(8) . . . . ?
C8 Co1 C14 Mo1 -78.91(12) . . . . ?
C6 Co1 C14 Mo1 178.90(10) . . . . ?
C7 Co1 C14 Mo1 54.4(2) . . . . ?
Co2 Co1 C14 Mo1 83.30(8) . . . . ?
C3 Co2 C14 C15 -76.6(2) . . . . ?
C4 Co2 C14 C15 25.1(2) . . . . ?
C5 Co2 C14 C15 149.3(2) . . . . ?
Co1 Co2 C14 C15 130.6(2) . . . . ?
Mo1 Co2 C14 C15 -144.2(2) . . . . ?
C3 Co2 C14 Co1 152.76(11) . . . . ?
C4 Co2 C14 Co1 -105.52(11) . . . . ?
C5 Co2 C14 Co1 18.6(2) . . . . ?
Mo1 Co2 C14 Co1 85.18(8) . . . . ?
C3 Co2 C14 Mo1 67.59(13) . . . . ?
C4 Co2 C14 Mo1 169.30(10) . . . . ?
C5 Co2 C14 Mo1 -66.56(19) . . . . ?
Co1 Co2 C14 Mo1 -85.18(8) . . . . ?
C1 Mo1 C14 C15 -46.5(3) . . . . ?
C2 Mo1 C14 C15 37.6(3) . . . . ?
C12 Mo1 C14 C15 -15.4(5) . . . . ?
C11 Mo1 C14 C15 -113.3(3) . . . . ?
C13 Mo1 C14 C15 92.0(3) . . . . ?
C10 Mo1 C14 C15 -165.7(2) . . . . ?
C9 Mo1 C14 C15 145.5(2) . . . . ?
Co2 Mo1 C14 C15 135.3(3) . . . . ?
Co1 Mo1 C14 C15 -143.5(3) . . . . ?
C1 Mo1 C14 Co1 97.06(10) . . . . ?
C2 Mo1 C14 Co1 -178.84(11) . . . . ?
C12 Mo1 C14 Co1 128.1(4) . . . . ?
C11 Mo1 C14 Co1 30.2(2) . . . . ?
C13 Mo1 C14 Co1 -124.43(19) . . . . ?
C10 Mo1 C14 Co1 -22.14(15) . . . . ?
C9 Mo1 C14 Co1 -70.94(14) . . . . ?
Co2 Mo1 C14 Co1 -81.17(8) . . . . ?
C1 Mo1 C14 Co2 178.23(10) . . . . ?
C2 Mo1 C14 Co2 -97.67(11) . . . . ?
C12 Mo1 C14 Co2 -150.7(4) . . . . ?
C11 Mo1 C14 Co2 111.37(17) . . . . ?
C13 Mo1 C14 Co2 -43.3(2) . . . . ?
C10 Mo1 C14 Co2 59.04(14) . . . . ?
C9 Mo1 C14 Co2 10.23(16) . . . . ?
Co1 Mo1 C14 Co2 81.17(8) . . . . ?
Co1 C14 C15 C16 -60.1(3) . . . . ?
Co2 C14 C15 C16 -167.54(17) . . . . ?
Mo1 C14 C15 C16 71.0(3) . . . . ?
C17 O10 C16 O9 2.7(4) . . . . ?
C17 O10 C16 C15 -175.2(2) . . . . ?
C14 C15 C16 O9 57.8(4) . . . . ?
C14 C15 C16 O10 -124.4(2) . . . . ?
